data_2214004
loop_
_publ_author_name
'Braendvang, Morten'
'Gundersen, Lise-Lotte'

_publ_section_title
;
 6-(2-Benzofuryl)-2-chloro-9-[(4-methoxyphenyl)methyl]-9<i>H</i>-purine
;
_journal_coeditor_code XU2252
_journal_issue 6
_journal_name_full 'Acta Crystallographica Section E'
_journal_page_first o3036
_journal_page_last o3037
_journal_paper_doi 10.1107/S1600536807022647
_journal_volume 63
_journal_year 2007
_chemical_formula_iupac 'C21 H15 Cl N4 O2'
_chemical_formula_moiety 'C21 H15 Cl N4 O2'
_chemical_formula_sum 'C21 H15 Cl N4 O2'
_chemical_formula_weight 390.82
_chemical_name_systematic
;
6-(2-Benzofuryl)-2-chloro-9-[(4-methoxyphenyl)methyl]-9H-purine
;
_space_group_IT_number 14
_symmetry_cell_setting monoclinic
_symmetry_space_group_name_Hall '-P 2yn'
_symmetry_space_group_name_H-M 'P 1 21/n 1'
_audit_creation_method 'WinGX routine CIF_UPDATE'
_cell_angle_alpha 90
_cell_angle_beta 114.876(2)
_cell_angle_gamma 90
_cell_formula_units_Z 4
_cell_length_a 8.0721(8)
_cell_length_b 28.668(3)
_cell_length_c 8.3764(9)
_cell_measurement_reflns_used 7413
_cell_measurement_temperature 112(2)
_cell_measurement_theta_max 28.92
_cell_measurement_theta_min 2.77
_cell_volume 1758.5(3)
_computing_cell_refinement 'SAINT (Bruker, 1998)'
_computing_data_collection 'SMART (Bruker, 1998)'
_computing_data_reduction SAINT
_computing_molecular_graphics
;
ORTEP-3 for Windows (Version 1.08; Farrugia, 1997) and
POV-Ray for Windows (Persistence of Vision Pty Ltd, 2004)
;
_computing_publication_material 'SHELXL97 and WinGX (Farrugia, 1999)'
_computing_structure_refinement 'SHELXL97 (Sheldrick, 1997)'
_computing_structure_solution 'SHELXS97 (Sheldrick, 1997)'
_diffrn_measured_fraction_theta_full 0.996
_diffrn_measured_fraction_theta_max 0.918
_diffrn_measurement_device_type 'Siemens SMART CCD diffractometer'
_diffrn_measurement_method 'Sets of exposures each taken over 0.3\% \w rotation'
_diffrn_radiation_type MoK\a
_diffrn_radiation_wavelength 0.71073
_diffrn_reflns_av_R_equivalents 0.0436
_diffrn_reflns_limit_h_max 10
_diffrn_reflns_limit_h_min -10
_diffrn_reflns_limit_k_max 39
_diffrn_reflns_limit_k_min -38
_diffrn_reflns_limit_l_max 11
_diffrn_reflns_limit_l_min -10
_diffrn_reflns_number 16890
_diffrn_reflns_theta_full 27.5
_diffrn_reflns_theta_max 29.12
_diffrn_reflns_theta_min 1.42
_diffrn_standards_interval_count 0
_diffrn_standards_interval_time 0
_diffrn_standards_number 0
_exptl_absorpt_coefficient_mu 0.244
_exptl_absorpt_correction_T_max 0.952
_exptl_absorpt_correction_T_min 0.642
_exptl_absorpt_correction_type multi-scan
_exptl_absorpt_process_details '(SADABS; Sheldrick, 1996)'
_exptl_crystal_colour colourless
_exptl_crystal_density_diffrn 1.476
_exptl_crystal_density_method 'not measured'
_exptl_crystal_description block
_exptl_crystal_F_000 808
_exptl_crystal_size_max 0.3
_exptl_crystal_size_mid 0.2
_exptl_crystal_size_min 0.2
_refine_diff_density_max 0.314
_refine_diff_density_min -0.227
_refine_ls_extinction_coef 0.0045(10)
_refine_ls_extinction_expression Fc^*^=kFc[1+0.001xFc^2^\l^3^/sin(2\q)]^-1/4^
_refine_ls_extinction_method SHELXL97
_refine_ls_goodness_of_fit_ref 1.031
_refine_ls_hydrogen_treatment constr
_refine_ls_matrix_type full
_refine_ls_number_parameters 255
_refine_ls_number_reflns 4334
_refine_ls_number_restraints 0
_refine_ls_restrained_S_all 1.031
_refine_ls_R_factor_gt 0.0358
_refine_ls_shift/su_max 0.001
_refine_ls_structure_factor_coef Fsqd
_refine_ls_weighting_details 'calc w=1/[\s^2^(Fo^2^)+(0.0518P)^2^+0.2117P] where P=(Fo^2^+2Fc^2^)/3'
_refine_ls_weighting_scheme calc
_refine_ls_wR_factor_ref 0.0938
_reflns_number_gt 3366
_reflns_number_total 4334
_reflns_threshold_expression I>2\s(I)
_cod_data_source_file xu2252.cif
_cod_data_source_block I
_cod_original_cell_volume 1758.6(3)
_cod_original_sg_symbol_H-M 'P 21/n'
_cod_database_code 2214004
_cod_database_fobs_code 2214004

loop_
_symmetry_equiv_pos_as_xyz
'x, y, z'
'-x+1/2, y+1/2, -z+1/2'
'-x, -y, -z'
'x-1/2, -y-1/2, z-1/2'

loop_
_atom_site_type_symbol
_atom_site_label
_atom_site_fract_x
_atom_site_fract_y
_atom_site_fract_z
_atom_site_U_iso_or_equiv
_atom_site_adp_type
_atom_site_calc_flag
_atom_site_refinement_flags
_atom_site_occupancy
C C23 0.4460(2) 0.75117(6) -0.4061(2) 0.0304(3) Uani d . 1
H H23C 0.4944 0.7779 -0.4457 0.046 Uiso calc R 1
H H23B 0.3129 0.7501 -0.4719 0.046 Uiso calc R 1
H H23A 0.4994 0.7224 -0.4266 0.046 Uiso calc R 1
C C14 0.42248(18) 0.72315(5) -0.14688(19) 0.0219(3) Uani d . 1
C C15 0.33819(19) 0.68194(5) -0.22890(18) 0.0220(3) Uani d . 1
H H15 0.326 0.6747 -0.344 0.026 Uiso calc R 1
C C16 0.27211(19) 0.65160(5) -0.14000(18) 0.0224(3) Uani d . 1
H H16 0.213 0.6237 -0.1964 0.027 Uiso calc R 1
C C11 0.29012(18) 0.66101(5) 0.02899(18) 0.0206(3) Uani d . 1
C C12 0.3764(2) 0.70225(5) 0.1092(2) 0.0256(3) Uani d . 1
H H12 0.3907 0.7092 0.2251 0.031 Uiso calc R 1
C C13 0.4416(2) 0.73323(5) 0.0223(2) 0.0270(3) Uani d . 1
H H13 0.4993 0.7613 0.0782 0.032 Uiso calc R 1
C C10 0.21757(19) 0.62721(5) 0.1228(2) 0.0251(3) Uani d . 1
H H10B 0.1899 0.6444 0.2111 0.03 Uiso calc R 1
H H10A 0.1022 0.6134 0.0364 0.03 Uiso calc R 1
C C8 0.3488(2) 0.54524(5) 0.14963(19) 0.0248(3) Uani d . 1
H H8 0.2588 0.5346 0.04 0.03 Uiso calc R 1
C C5 0.58017(18) 0.54779(4) 0.39524(17) 0.0190(3) Uani d . 1
C C6 0.73824(18) 0.54209(4) 0.55173(17) 0.0182(3) Uani d . 1
C C2 0.70456(19) 0.61808(5) 0.61788(18) 0.0198(3) Uani d . 1
C C4 0.49637(18) 0.59170(5) 0.36956(18) 0.0192(3) Uani d . 1
C C17 0.84136(18) 0.49884(4) 0.59799(18) 0.0185(3) Uani d . 1
C C21 0.82115(18) 0.45845(4) 0.50752(18) 0.0201(3) Uani d . 1
H H21 0.7293 0.4516 0.3937 0.024 Uiso calc R 1
C C20 0.96580(18) 0.42808(5) 0.61741(18) 0.0192(3) Uani d . 1
C C24 1.02383(19) 0.38258(5) 0.60394(19) 0.0223(3) Uani d . 1
H H24 0.9607 0.3644 0.5013 0.027 Uiso calc R 1
C C25 1.1748(2) 0.36497(5) 0.74343(19) 0.0240(3) Uani d . 1
H H25 1.2162 0.3344 0.7357 0.029 Uiso calc R 1
C C26 1.2679(2) 0.39127(5) 0.8958(2) 0.0246(3) Uani d . 1
H H26 1.3708 0.378 0.9897 0.03 Uiso calc R 1
C C27 1.2137(2) 0.43633(5) 0.91346(19) 0.0244(3) Uani d . 1
H H27 1.2763 0.4543 1.0168 0.029 Uiso calc R 1
C C19 1.06353(18) 0.45333(4) 0.77165(18) 0.0199(3) Uani d . 1
N N9 0.34760(15) 0.58943(4) 0.21140(15) 0.0211(3) Uani d . 1
N N7 0.48406(16) 0.51863(4) 0.25380(15) 0.0235(3) Uani d . 1
N N1 0.80044(15) 0.57858(4) 0.66414(15) 0.0194(2) Uani d . 1
N N3 0.55232(16) 0.62840(4) 0.47883(15) 0.0204(2) Uani d . 1
O O22 0.49164(14) 0.75576(3) -0.22214(14) 0.0290(2) Uani d . 1
O O18 0.98871(13) 0.49710(3) 0.76115(12) 0.0209(2) Uani d . 1
Cl Cl2 0.79826(5) 0.664269(11) 0.76375(5) 0.02636(11) Uani d . 1

loop_
_atom_site_aniso_label
_atom_site_aniso_U_11
_atom_site_aniso_U_22
_atom_site_aniso_U_33
_atom_site_aniso_U_12
_atom_site_aniso_U_13
_atom_site_aniso_U_23
C23 0.0249(8) 0.0330(8) 0.0319(8) 0.0020(6) 0.0106(7) 0.0137(7)
C14 0.0175(7) 0.0184(6) 0.0280(7) 0.0015(5) 0.0078(6) 0.0063(5)
C15 0.0217(7) 0.0208(7) 0.0216(7) 0.0009(5) 0.0071(6) 0.0026(5)
C16 0.0201(7) 0.0171(6) 0.0253(7) -0.0006(5) 0.0049(6) 0.0029(5)
C11 0.0151(6) 0.0217(7) 0.0230(7) 0.0038(5) 0.0061(5) 0.0069(5)
C12 0.0252(8) 0.0272(7) 0.0242(7) 0.0012(6) 0.0101(6) -0.0005(6)
C13 0.0277(8) 0.0196(7) 0.0313(8) -0.0036(6) 0.0100(7) -0.0031(6)
C10 0.0174(7) 0.0273(7) 0.0278(8) 0.0036(6) 0.0066(6) 0.0109(6)
C8 0.0247(7) 0.0228(7) 0.0230(7) -0.0054(6) 0.0063(6) 0.0021(5)
C5 0.0196(7) 0.0170(6) 0.0214(7) -0.0017(5) 0.0096(6) 0.0031(5)
C6 0.0185(7) 0.0173(6) 0.0202(7) -0.0005(5) 0.0094(6) 0.0027(5)
C2 0.0209(7) 0.0185(6) 0.0215(7) 0.0005(5) 0.0104(6) 0.0011(5)
C4 0.0169(6) 0.0203(6) 0.0211(7) 0.0002(5) 0.0087(6) 0.0052(5)
C17 0.0170(6) 0.0186(6) 0.0192(7) -0.0011(5) 0.0069(5) 0.0032(5)
C21 0.0194(7) 0.0194(6) 0.0203(7) -0.0012(5) 0.0072(6) 0.0017(5)
C20 0.0192(7) 0.0172(6) 0.0224(7) -0.0013(5) 0.0099(6) 0.0017(5)
C24 0.0234(7) 0.0181(6) 0.0276(7) -0.0025(5) 0.0128(6) -0.0012(5)
C25 0.0255(8) 0.0163(6) 0.0352(8) 0.0025(5) 0.0178(7) 0.0039(6)
C26 0.0213(7) 0.0236(7) 0.0287(8) 0.0047(5) 0.0103(6) 0.0079(6)
C27 0.0248(7) 0.0218(7) 0.0239(7) 0.0011(6) 0.0077(6) 0.0015(6)
C19 0.0216(7) 0.0153(6) 0.0253(7) 0.0010(5) 0.0123(6) 0.0029(5)
N9 0.0184(6) 0.0206(6) 0.0218(6) -0.0006(4) 0.0061(5) 0.0051(4)
N7 0.0238(6) 0.0197(6) 0.0230(6) -0.0033(5) 0.0058(5) 0.0020(5)
N1 0.0200(6) 0.0178(5) 0.0215(6) 0.0013(4) 0.0097(5) 0.0019(4)
N3 0.0204(6) 0.0189(6) 0.0224(6) 0.0015(4) 0.0094(5) 0.0026(4)
O22 0.0292(6) 0.0234(5) 0.0328(6) -0.0054(4) 0.0115(5) 0.0074(4)
O18 0.0216(5) 0.0161(5) 0.0214(5) 0.0033(4) 0.0053(4) 0.0015(4)
Cl2 0.0269(2) 0.01996(17) 0.02673(19) 0.00263(13) 0.00591(15) -0.00372(13)

loop_
_atom_type_symbol
_atom_type_description
_atom_type_scat_dispersion_real
_atom_type_scat_dispersion_imag
_atom_type_scat_source
C C 0.0033 0.0016 'International Tables Vol C Tables 4.2.6.8 and 6.1.1.4'
H H 0 0 'International Tables Vol C Tables 4.2.6.8 and 6.1.1.4'
N N 0.0061 0.0033 'International Tables Vol C Tables 4.2.6.8 and 6.1.1.4'
O O 0.0106 0.006 'International Tables Vol C Tables 4.2.6.8 and 6.1.1.4'
Cl Cl 0.1484 0.1585 'International Tables Vol C Tables 4.2.6.8 and 6.1.1.4'

loop_
_geom_angle_atom_site_label_1
_geom_angle_atom_site_label_2
_geom_angle_atom_site_label_3
_geom_angle
O22 C23 H23C 109.5
O22 C23 H23B 109.5
H23C C23 H23B 109.5
O22 C23 H23A 109.5
H23C C23 H23A 109.5
H23B C23 H23A 109.5
O22 C14 C13 115.79(12)
O22 C14 C15 124.13(13)
C13 C14 C15 120.09(13)
C16 C15 C14 119.02(13)
C16 C15 H15 120.5
C14 C15 H15 120.5
C11 C16 C15 121.73(13)
C11 C16 H16 119.1
C15 C16 H16 119.1
C16 C11 C12 118.28(13)
C16 C11 C10 120.54(13)
C12 C11 C10 121.17(13)
C13 C12 C11 120.94(14)
C13 C12 H12 119.5
C11 C12 H12 119.5
C12 C13 C14 119.92(13)
C12 C13 H13 120
C14 C13 H13 120
N9 C10 C11 112.54(11)
N9 C10 H10B 109.1
C11 C10 H10B 109.1
N9 C10 H10A 109.1
C11 C10 H10A 109.1
H10B C10 H10A 107.8
N7 C8 N9 114.90(13)
N7 C8 H8 122.6
N9 C8 H8 122.6
N7 C5 C4 110.43(12)
N7 C5 C6 133.55(12)
C4 C5 C6 116.02(12)
N1 C6 C5 119.02(12)
N1 C6 C17 118.07(12)
C5 C6 C17 122.90(12)
N3 C2 N1 131.02(13)
N3 C2 Cl2 114.55(10)
N1 C2 Cl2 114.42(10)
N3 C4 N9 127.27(12)
N3 C4 C5 126.66(12)
N9 C4 C5 106.07(12)
C21 C17 O18 111.86(11)
C21 C17 C6 131.26(13)
O18 C17 C6 116.88(11)
C17 C21 C20 106.57(12)
C17 C21 H21 126.7
C20 C21 H21 126.7
C19 C20 C24 118.46(12)
C19 C20 C21 105.57(11)
C24 C20 C21 135.97(13)
C25 C24 C20 118.44(13)
C25 C24 H24 120.8
C20 C24 H24 120.8
C24 C25 C26 121.29(13)
C24 C25 H25 119.4
C26 C25 H25 119.4
C27 C26 C25 121.69(13)
C27 C26 H26 119.2
C25 C26 H26 119.2
C19 C27 C26 115.96(13)
C19 C27 H27 122
C26 C27 H27 122
O18 C19 C27 125.35(12)
O18 C19 C20 110.50(11)
C27 C19 C20 124.15(12)
C4 N9 C8 105.52(11)
C4 N9 C10 127.12(12)
C8 N9 C10 127.32(12)
C8 N7 C5 103.09(11)
C2 N1 C6 116.97(12)
C2 N3 C4 110.28(11)
C14 O22 C23 117.51(11)
C19 O18 C17 105.49(10)

loop_
_geom_bond_atom_site_label_1
_geom_bond_atom_site_label_2
_geom_bond_distance
C23 O22 1.4318(19)
C23 H23C 0.98
C23 H23B 0.98
C23 H23A 0.98
C14 O22 1.3708(16)
C14 C13 1.390(2)
C14 C15 1.3918(19)
C15 C16 1.3892(19)
C15 H15 0.95
C16 C11 1.387(2)
C16 H16 0.95
C11 C12 1.393(2)
C11 C10 1.5122(19)
C12 C13 1.385(2)
C12 H12 0.95
C13 H13 0.95
C10 N9 1.4732(17)
C10 H10B 0.99
C10 H10A 0.99
C8 N7 1.3169(18)
C8 N9 1.3699(18)
C8 H8 0.95
C5 N7 1.3896(18)
C5 C4 1.4021(18)
C5 C6 1.4022(19)
C6 N1 1.3548(17)
C6 C17 1.4521(18)
C2 N3 1.3229(18)
C2 N1 1.3338(17)
C2 Cl2 1.7439(14)
C4 N3 1.3420(17)
C4 N9 1.3650(18)
C17 C21 1.3556(19)
C17 O18 1.3847(16)
C21 C20 1.4368(18)
C21 H21 0.95
C20 C19 1.3994(19)
C20 C24 1.4064(19)
C24 C25 1.381(2)
C24 H24 0.95
C25 C26 1.398(2)
C25 H25 0.95
C26 C27 1.3914(19)
C26 H26 0.95
C27 C19 1.3810(19)
C27 H27 0.95
C19 O18 1.3790(15)

loop_
_geom_hbond_atom_site_label_D
_geom_hbond_atom_site_label_H
_geom_hbond_atom_site_label_A
_geom_hbond_site_symmetry_A
_geom_hbond_distance_DH
_geom_hbond_distance_HA
_geom_hbond_distance_DA
_geom_hbond_angle_DHA
C26 H26 Cg1 3_766 0.95 2.85 3.6453(18) 141
C8 H8 O18 1_454 0.95 2.66 3.6034(17) 172

loop_
_geom_torsion_atom_site_label_1
_geom_torsion_atom_site_label_2
_geom_torsion_atom_site_label_3
_geom_torsion_atom_site_label_4
_geom_torsion
O22 C14 C15 C16 -179.57(13)
C13 C14 C15 C16 0.7(2)
C14 C15 C16 C11 -0.9(2)
C15 C16 C11 C12 0.3(2)
C15 C16 C11 C10 -179.72(13)
C16 C11 C12 C13 0.4(2)
C10 C11 C12 C13 -179.60(13)
C11 C12 C13 C14 -0.5(2)
O22 C14 C13 C12 -179.79(13)
C15 C14 C13 C12 -0.1(2)
C16 C11 C10 N9 84.43(16)
C12 C11 C10 N9 -95.59(16)
N7 C5 C6 N1 178.71(13)
C4 C5 C6 N1 -1.07(18)
N7 C5 C6 C17 -0.1(2)
C4 C5 C6 C17 -179.86(12)
N7 C5 C4 N3 -179.71(12)
C6 C5 C4 N3 0.1(2)
N7 C5 C4 N9 0.11(15)
C6 C5 C4 N9 179.95(11)
N1 C6 C17 C21 -174.32(14)
C5 C6 C17 C21 4.5(2)
N1 C6 C17 O18 4.85(17)
C5 C6 C17 O18 -176.35(11)
O18 C17 C21 C20 -0.57(15)
C6 C17 C21 C20 178.64(13)
C17 C21 C20 C19 0.76(15)
C17 C21 C20 C24 -179.47(15)
C19 C20 C24 C25 -0.12(19)
C21 C20 C24 C25 -179.87(14)
C20 C24 C25 C26 0.6(2)
C24 C25 C26 C27 -0.4(2)
C25 C26 C27 C19 -0.2(2)
C26 C27 C19 O18 -179.33(13)
C26 C27 C19 C20 0.7(2)
C24 C20 C19 O18 179.47(12)
C21 C20 C19 O18 -0.71(15)
C24 C20 C19 C27 -0.5(2)
C21 C20 C19 C27 179.31(13)
N3 C4 N9 C8 179.55(13)
C5 C4 N9 C8 -0.27(14)
N3 C4 N9 C10 1.8(2)
C5 C4 N9 C10 -178.07(12)
N7 C8 N9 C4 0.36(16)
N7 C8 N9 C10 178.16(12)
C11 C10 N9 C4 79.64(17)
C11 C10 N9 C8 -97.70(16)
N9 C8 N7 C5 -0.28(16)
C4 C5 N7 C8 0.10(15)
C6 C5 N7 C8 -179.70(14)
N3 C2 N1 C6 1.5(2)
Cl2 C2 N1 C6 -177.23(9)
C5 C6 N1 C2 0.43(18)
C17 C6 N1 C2 179.28(12)
N1 C2 N3 C4 -2.3(2)
Cl2 C2 N3 C4 176.42(9)
N9 C4 N3 C2 -178.44(13)
C5 C4 N3 C2 1.34(19)
C13 C14 O22 C23 -168.83(13)
C15 C14 O22 C23 11.5(2)
C27 C19 O18 C17 -179.64(13)
C20 C19 O18 C17 0.38(14)
C21 C17 O18 C19 0.13(14)
C6 C17 O18 C19 -179.20(11)

loop_
_cod_related_entry_id
_cod_related_entry_database
_cod_related_entry_code
1 ChemSpider 21124311
